data_1520938
loop_
_publ_author_name
'Charushnikova, I.A.'
'Krot, N.N.'
'Starikova, Z.A.'

_publ_section_title
;
 Crystal structure and spectroscopic properties of double potassium
 neptunium(IV) sulfate
;
_journal_name_full Radiokhimiya
_journal_page_first 104
_journal_page_last 108
_journal_volume 41
_journal_year 1999
_chemical_formula_sum 'H4.5 K5.5 Np O22 S5'
_chemical_name_systematic 'K5.5 (H5 O2)0.5 Np (S O4)5 (H2 O)'
_space_group_IT_number 14
_symmetry_space_group_name_Hall '-P 2ybc'
_symmetry_space_group_name_H-M 'P 1 21/c 1'
_cell_angle_alpha 90
_cell_angle_beta 107.7
_cell_angle_gamma 90
_cell_formula_units_Z 4
_cell_length_a 14.053
_cell_length_b 8.304
_cell_length_c 18.91
_cell_volume 2102.260
_citation_journal_id_ASTM RADKAU
_cod_data_source_file Charushnikova_RADKAU_1999_734.cif
_cod_data_source_block H4.5K5.5Np1O22S5
_cod_original_cell_volume 2102.26
_cod_original_formula_sum 'H4.5 K5.5 Np1 O22 S5'
_cod_database_code 1520938

loop_
_symmetry_equiv_pos_as_xyz
x,y,z
-x,y+1/2,-z+1/2
-x,-y,-z
x,-y-1/2,z-1/2

loop_
_atom_site_label
_atom_site_type_symbol
_atom_site_fract_x
_atom_site_fract_y
_atom_site_fract_z
_atom_site_occupancy
_atom_site_U_iso_or_equiv
H4 H+1 0.179 0.36 0.804 1 0.0
O19 O-2 0.5602 0.6517 0.2092 1 0.0
K3 K+1 0.38369 0.6154 0.85254 1 0.0
O13 O-2 0.0971 0.5338 0.0692 1 0.0
S5 S+6 0.46244 0.6511 0.21989 1 0.0
O11 O-2 0.4345 0.2972 0.0438 1 0.0
O8 O-2 0.2181 0.9916 0.2346 1 0.0
O15 O-2 0.0418 0.4104 0.166 1 0.0
K2 K+1 0.3219 0.13 0.13669 1 0.0
H3 H+1 0.476 0.23 -0.039 1 0.0
O6 O-2 0.2169 0.7025 0.2154 1 0.0
Np1 Np+4 0.26254 0.63618 0.09888 1 0.0
O22 O-2 0.1503 0.2629 0.8032 1 0.0
H2 H+1 0.5537 0.1243 -0.0422 1 0.0
S3 S+6 0.35501 0.4099 0.00687 1 0.0
K5 K+1 0.3379 0.0869 0.81862 1 0.0
O12 O-2 0.3228 0.3872 -0.0731 1 0.0
K1 K+1 0 0 0 1 0.0
O3 O-2 0.2708 0.8436 -0.0995 1 0.0
O14 O-2 0.2143 0.3963 0.1647 1 0.0
S4 S+6 0.10742 0.3895 0.11981 1 0.0
O2 O-2 0.1763 0.7093 -0.0277 1 0.0
H5 H+1 0.13 0.21 0.763 1 0.0
O1 O-2 0.3066 0.884 0.0341 1 0.0
O7 O-2 0.0604 0.8496 0.1889 1 0.0
S1 S+6 0.22685 0.8615 0.96049 1 0.0
O18 O-2 0.3999 0.7879 0.1777 1 0.0
O9 O-2 0.2678 0.3856 0.0364 1 0.0
K6 K+1 -0.0596 0.1038 0.20636 1 0.0
S2 S+6 0.16449 0.8573 0.18979 1 0.0
K4 K+1 0.0924 0.3525 0.92482 1 0.0
O16 O-2 0.0854 0.2444 0.0761 1 0.0
O5 O-2 0.1703 0.8717 0.1121 1 0.0
O21 O-2 0.4999 0.1116 -0.0417 1 0.0
O10 O-2 0.3854 0.5782 0.0291 1 0.0
O4 O-2 0.1559 0.9944 -0.0547 1 0.0
O20 O-2 0.4692 0.6561 0.298 1 0.0
O17 O-2 0.4017 0.5069 0.1845 1 0.0
H1 H+1 0.5 0 0 1 0.0
